data_7237135
loop_
_publ_author_name
'He, Chunlin'
'Gao, Haixiang'
'Imler, Gregory H.'
'Parrish, Damon A.'
'Shreeve, Jean'ne M.'

_publ_section_title
;
 Boosting energetic performance by trimerizing furoxan
;
_journal_issue 20
_journal_name_full 'Journal of Materials Chemistry A'
_journal_page_first 9391
_journal_paper_doi 10.1039/C8TA02274G
_journal_volume 6
_journal_year 2018
_chemical_absolute_configuration unk
_chemical_formula_moiety 'C6 N8 O6'
_chemical_formula_sum 'C6 N8 O6'
_chemical_formula_weight 280.14
_space_group_crystal_system orthorhombic
_space_group_IT_number 29
_space_group_name_Hall 'P 2c -2ac'
_space_group_name_H-M_alt 'P c a 21'
_atom_sites_solution_primary dual
_audit_creation_date 2017-10-06
_audit_creation_method
;
Olex2 1.2-alpha
(compiled 2017.08.10 svn.r3458 for OlexSys, GUI svn.r5381)
;
_audit_update_record
;
2017-10-28 deposited with the CCDC.
2018-04-30 downloaded from the CCDC.
;
_cell_angle_alpha 90
_cell_angle_beta 90
_cell_angle_gamma 90
_cell_formula_units_Z 8
_cell_length_a 7.7033(6)
_cell_length_b 19.0870(12)
_cell_length_c 13.1208(9)
_cell_measurement_reflns_used 1624
_cell_measurement_temperature 173(2)
_cell_measurement_theta_max 69.53
_cell_measurement_theta_min 7.06
_cell_volume 1929.2(2)
_computing_cell_refinement 'SAINT v8.34A (Bruker, 2013)'
_computing_data_collection 'COSMO (BRUKER, V1.61, 2009)'
_computing_data_reduction 'SAINT v8.34A (Bruker, 2013)'
_computing_molecular_graphics 'Olex2 (Dolomanov et al., 2009)'
_computing_publication_material 'Olex2 (Dolomanov et al., 2009)'
_computing_structure_refinement 'XL (Sheldrick, 2008)'
_computing_structure_solution 'ShelXT (Sheldrick, 2015)'
_diffrn_ambient_temperature 173(2)
_diffrn_detector_area_resol_mean 836.6
_diffrn_measured_fraction_theta_full 0.995
_diffrn_measured_fraction_theta_max 0.992
_diffrn_measurement_device_type 'Bruker APEX-II CCD'
_diffrn_measurement_method '\w and \f'
_diffrn_radiation_monochromator graphite
_diffrn_radiation_type CuK\a
_diffrn_radiation_wavelength 1.54178
_diffrn_reflns_av_R_equivalents 0.0732
_diffrn_reflns_av_unetI/netI 0.0827
_diffrn_reflns_Laue_measured_fraction_full 0.995
_diffrn_reflns_Laue_measured_fraction_max 0.992
_diffrn_reflns_limit_h_max 9
_diffrn_reflns_limit_h_min -8
_diffrn_reflns_limit_k_max 23
_diffrn_reflns_limit_k_min -23
_diffrn_reflns_limit_l_max 15
_diffrn_reflns_limit_l_min -15
_diffrn_reflns_number 8363
_diffrn_reflns_point_group_measured_fraction_full 0.996
_diffrn_reflns_point_group_measured_fraction_max 0.993
_diffrn_reflns_theta_full 67.679
_diffrn_reflns_theta_max 70.061
_diffrn_reflns_theta_min 2.315
_diffrn_source 'sealed tube'
_diffrn_standards_number 0
_exptl_absorpt_coefficient_mu 1.554
_exptl_absorpt_correction_T_max 0.7533
_exptl_absorpt_correction_T_min 0.5925
_exptl_absorpt_correction_type multi-scan
_exptl_absorpt_process_details
'SADABS-2012/1 (Bruker,2012) was used for absorption correction. wR2(int) was 0.0746 before and 0.0588 after correction. The Ratio of minimum to maximum transmission is 0.7865. The \l/2 correction factor is 0.0015.'
_exptl_crystal_colour yellow
_exptl_crystal_colour_primary yellow
_exptl_crystal_density_diffrn 1.929
_exptl_crystal_description Chunk
_exptl_crystal_F_000 1120
_exptl_crystal_recrystallization_method 'used as received'
_exptl_crystal_size_max 0.202
_exptl_crystal_size_mid 0.18
_exptl_crystal_size_min 0.07
_refine_diff_density_max 0.869
_refine_diff_density_min -0.432
_refine_diff_density_rms 0.164
_refine_ls_abs_structure_details
;
 Refined as an inversion twin.
;
_refine_ls_abs_structure_Flack 1.6(11)
_refine_ls_extinction_method none
_refine_ls_goodness_of_fit_ref 1.024
_refine_ls_hydrogen_treatment undef
_refine_ls_matrix_type full
_refine_ls_number_parameters 362
_refine_ls_number_reflns 3191
_refine_ls_number_restraints 59
_refine_ls_restrained_S_all 1.017
_refine_ls_R_factor_all 0.1619
_refine_ls_R_factor_gt 0.1092
_refine_ls_shift/su_max 0.000
_refine_ls_shift/su_mean 0.000
_refine_ls_structure_factor_coef Fsqd
_refine_ls_weighting_details 'w=1/[\s^2^(Fo^2^)+(0.1930P)^2^] where P=(Fo^2^+2Fc^2^)/3'
_refine_ls_weighting_scheme calc
_refine_ls_wR_factor_gt 0.2560
_refine_ls_wR_factor_ref 0.3067
_reflns_Friedel_coverage 0.907
_reflns_Friedel_fraction_full 0.997
_reflns_Friedel_fraction_max 0.995
_reflns_number_gt 1834
_reflns_number_total 3191
_reflns_threshold_expression 'I > 2\s(I)'
_cod_data_source_file c8ta02274g2.cif
_cod_data_source_block js1017a
_cod_database_code 7237135
_shelxl_version_number 2014/6
_shelx_space_group_comment
;
The symmetry employed for this shelxl refinement is uniquely defined
by the following loop, which should always be used as a source of
symmetry information in preference to the above space-group names.
They are only intended as comments.
;
_shelx_estimated_absorpt_t_max 0.899
_shelx_estimated_absorpt_t_min 0.744
_olex2_refinement_description
;
1. Twinned data refinement
 Scales: -0.6(11)
 1.6(11)
2. Same fragment restrains
{O1A, O2A, O3A, O4A, O5A, O6A, N1A, N2A, N3A, N4A, N5A, N6A, N7A, N8A, C1A,
C2A, C3A, C4A, C5A, C6A} sigma for 1-2: 0.02, 1-3: 0.04
as
{O1B, O2B, O3B, O4B, O5B, O6B, N1B, N2B, N3B, N4B, N5B, N6B, N7B, N8B, C1B,
C2B, C3B, C4B, C5B, C6B}
;
_olex2_diffrn_ambient_temperature_device 'Oxford Cryosystems'
_olex2_exptl_crystal_mounting_method 'The crystal was mounted on a nylon loop with paratone oil'
_olex2_submission_original_sample_id He931
_olex2_submission_special_instructions 'No special instructions were received'

loop_
_space_group_symop_operation_xyz
'x, y, z'
'-x, -y, z+1/2'
'x+1/2, -y, z'
'-x+1/2, y, z+1/2'

loop_
_atom_site_label
_atom_site_type_symbol
_atom_site_fract_x
_atom_site_fract_y
_atom_site_fract_z
_atom_site_U_iso_or_equiv
_atom_site_adp_type
_atom_site_occupancy
_atom_site_site_symmetry_order
_atom_site_calc_flag
_atom_site_refinement_flags_posn
O1A O 0.5367(11) 0.8161(6) 0.7087(10) 0.061(3) Uani 1 1 d D
O2A O 0.5455(11) 0.8996(5) 0.5832(9) 0.050(2) Uani 1 1 d D
O3A O 0.3061(15) 0.8832(7) 0.4062(9) 0.067(3) Uani 1 1 d D
O4A O 0.0525(11) 0.9367(6) 0.4350(8) 0.053(3) Uani 1 1 d D
O5A O -0.2090(13) 1.0130(4) 0.7052(8) 0.049(2) Uani 1 1 d D
O6A O -0.2339(11) 0.9303(4) 0.8265(7) 0.039(2) Uani 1 1 d D
N1A N -0.0272(13) 0.7758(5) 0.7617(9) 0.041(2) Uani 1 1 d D
N2A N 0.1174(13) 0.7524(5) 0.7430(9) 0.041(2) Uani 1 1 d D
N3A N 0.4122(15) 0.7742(6) 0.7515(9) 0.053(3) Uani 1 1 d D
N4A N 0.4563(13) 0.8595(5) 0.6299(9) 0.045(3) Uani 1 1 d D
N5A N 0.2007(13) 0.8944(6) 0.4701(8) 0.042(2) Uani 1 1 d D
N6A N -0.0625(13) 0.9445(5) 0.5169(7) 0.041(2) Uani 1 1 d D
N7A N -0.1678(12) 0.9550(4) 0.7300(7) 0.034(2) Uani 1 1 d D
N8A N -0.1781(14) 0.8636(5) 0.8396(9) 0.043(2) Uani 1 1 d D
C1A C 0.2590(14) 0.7911(5) 0.7101(9) 0.032(2) Uani 1 1 d D
C2A C 0.2844(16) 0.8436(6) 0.6314(10) 0.039(3) Uani 1 1 d D
C3A C 0.1677(12) 0.8778(6) 0.5656(9) 0.035(3) Uani 1 1 d D
C4A C 0.0056(13) 0.9091(5) 0.5923(9) 0.031(2) Uani 1 1 d D
C5A C -0.0720(13) 0.9029(5) 0.6902(9) 0.033(2) Uani 1 1 d D
C6A C -0.0792(14) 0.8474(5) 0.7627(9) 0.037(3) Uani 1 1 d D
O1B O 1.0370(16) 0.6968(9) 0.4618(14) 0.115(7) Uani 1 1 d D
O2B O 1.0627(15) 0.6115(9) 0.3368(13) 0.104(6) Uani 1 1 d D
O3B O 0.8129(18) 0.6240(8) 0.1585(11) 0.086(4) Uani 1 1 d D
O4B O 0.5674(15) 0.5659(6) 0.1856(8) 0.065(3) Uani 1 1 d D
O5B O 0.312(2) 0.4830(6) 0.4520(10) 0.081(4) Uani 1 1 d D
O6B O 0.2713(13) 0.5653(5) 0.5744(9) 0.051(2) Uani 1 1 d D
N1B N 0.469(2) 0.7201(6) 0.5148(11) 0.068(4) Uani 1 1 d D
N2B N 0.6127(18) 0.7458(6) 0.4952(10) 0.059(3) Uani 1 1 d D
N3B N 0.906(2) 0.7345(8) 0.5038(12) 0.081(5) Uani 1 1 d D
N4B N 0.9679(16) 0.6504(8) 0.3835(13) 0.076(5) Uani 1 1 d D
N5B N 0.7094(16) 0.6098(6) 0.2198(10) 0.062(4) Uani 1 1 d D
N6B N 0.4567(17) 0.5546(7) 0.2675(9) 0.058(3) Uani 1 1 d D
N7B N 0.3492(15) 0.5415(5) 0.4787(9) 0.048(3) Uani 1 1 d D
N8B N 0.3209(17) 0.6320(6) 0.5871(10) 0.057(3) Uani 1 1 d D
C1B C 0.7585(15) 0.7109(6) 0.4624(10) 0.042(3) Uani 1 1 d D
C2B C 0.7929(17) 0.6606(6) 0.3822(10) 0.047(3) Uani 1 1 d D
C3B C 0.6809(14) 0.6243(6) 0.3179(10) 0.040(3) Uani 1 1 d D
C4B C 0.5202(16) 0.5921(5) 0.3430(8) 0.036(3) Uani 1 1 d D
C5B C 0.4415(16) 0.5949(5) 0.4398(9) 0.040(3) Uani 1 1 d D
C6B C 0.4210(17) 0.6494(6) 0.5119(10) 0.046(3) Uani 1 1 d D

loop_
_atom_site_aniso_label
_atom_site_aniso_U_11
_atom_site_aniso_U_22
_atom_site_aniso_U_33
_atom_site_aniso_U_23
_atom_site_aniso_U_13
_atom_site_aniso_U_12
O1A 0.037(5) 0.075(6) 0.071(8) -0.013(6) -0.013(5) 0.020(5)
O2A 0.040(4) 0.053(5) 0.058(6) -0.009(5) 0.005(5) -0.013(4)
O3A 0.054(6) 0.098(8) 0.048(7) -0.009(6) 0.012(5) -0.008(6)
O4A 0.037(4) 0.078(6) 0.044(6) 0.015(5) -0.005(4) -0.005(5)
O5A 0.056(5) 0.040(5) 0.051(6) 0.016(4) 0.008(5) 0.012(4)
O6A 0.050(5) 0.037(4) 0.029(5) 0.006(4) 0.016(3) 0.004(3)
N1A 0.052(6) 0.030(5) 0.043(6) 0.001(4) 0.000(5) -0.003(4)
N2A 0.056(6) 0.029(4) 0.039(6) 0.006(4) 0.001(5) 0.001(4)
N3A 0.062(7) 0.054(6) 0.043(7) 0.004(6) 0.002(6) 0.027(6)
N4A 0.036(5) 0.039(5) 0.060(8) -0.014(5) 0.001(5) 0.004(4)
N5A 0.048(6) 0.051(6) 0.028(6) -0.002(5) -0.001(5) -0.013(5)
N6A 0.039(5) 0.057(6) 0.026(5) 0.005(5) -0.002(4) -0.005(4)
N7A 0.039(5) 0.033(5) 0.030(5) -0.002(4) 0.000(4) 0.004(4)
N8A 0.042(6) 0.046(5) 0.040(6) 0.001(5) 0.005(5) -0.002(4)
C1A 0.046(6) 0.028(5) 0.022(6) -0.010(5) -0.006(4) 0.011(4)
C2A 0.047(6) 0.036(6) 0.036(7) -0.014(5) -0.006(5) 0.011(5)
C3A 0.020(4) 0.042(6) 0.042(7) -0.005(5) -0.004(4) -0.005(4)
C4A 0.034(5) 0.019(4) 0.041(7) -0.001(4) -0.003(5) 0.002(4)
C5A 0.030(5) 0.036(5) 0.033(6) 0.007(5) -0.006(5) -0.004(4)
C6A 0.027(5) 0.039(6) 0.043(7) 0.002(5) 0.000(5) 0.001(4)
O1B 0.051(7) 0.160(15) 0.134(16) 0.083(13) -0.040(10) -0.040(9)
O2B 0.040(6) 0.159(14) 0.113(13) 0.052(12) 0.007(7) 0.035(8)
O3B 0.078(9) 0.112(10) 0.069(10) 0.022(8) 0.008(7) 0.013(8)
O4B 0.075(7) 0.074(7) 0.047(6) -0.020(5) -0.002(5) 0.018(5)
O5B 0.133(12) 0.056(6) 0.054(8) -0.023(5) 0.005(8) -0.046(7)
O6B 0.061(5) 0.051(5) 0.041(6) -0.007(5) 0.015(5) -0.014(4)
N1B 0.111(12) 0.045(6) 0.049(8) 0.006(6) 0.023(8) 0.011(7)
N2B 0.096(10) 0.041(6) 0.039(7) -0.002(5) 0.012(6) -0.009(6)
N3B 0.107(13) 0.081(10) 0.054(9) 0.017(8) -0.029(9) -0.051(10)
N4B 0.039(7) 0.095(11) 0.094(12) 0.046(10) -0.011(8) 0.003(7)
N5B 0.069(8) 0.060(7) 0.057(9) 0.033(7) 0.027(7) 0.031(6)
N6B 0.066(8) 0.072(8) 0.035(7) 0.003(6) 0.005(6) 0.025(6)
N7B 0.057(6) 0.046(6) 0.043(7) 0.002(5) 0.002(5) -0.011(5)
N8B 0.067(8) 0.061(7) 0.043(7) -0.002(6) 0.009(6) 0.007(6)
C1B 0.063(8) 0.033(6) 0.031(8) 0.022(6) -0.016(6) -0.017(5)
C2B 0.068(9) 0.041(7) 0.033(7) 0.020(6) -0.001(6) 0.009(6)
C3B 0.042(6) 0.035(5) 0.044(8) -0.001(5) 0.005(6) 0.017(5)
C4B 0.059(7) 0.026(5) 0.022(6) 0.000(4) -0.007(5) 0.001(5)
C5B 0.043(6) 0.029(5) 0.048(8) 0.001(5) -0.005(5) 0.000(5)
C6B 0.055(7) 0.043(7) 0.041(8) -0.005(6) -0.002(6) 0.017(6)

loop_
_atom_type_symbol
_atom_type_description
_atom_type_scat_dispersion_real
_atom_type_scat_dispersion_imag
_atom_type_scat_source
C C 0.0181 0.0091 'International Tables Vol C Tables 4.2.6.8 and 6.1.1.4'
N N 0.0311 0.0180 'International Tables Vol C Tables 4.2.6.8 and 6.1.1.4'
O O 0.0492 0.0322 'International Tables Vol C Tables 4.2.6.8 and 6.1.1.4'

loop_
_geom_angle_atom_site_label_1
_geom_angle_atom_site_label_2
_geom_angle_atom_site_label_3
_geom_angle
N3A O1A N4A 108.9(9)
N6A O4A N5A 108.0(8)
N8A O6A N7A 107.8(8)
N2A N1A C6A 127.4(10)
N1A N2A C1A 125.7(9)
C1A N3A O1A 108.0(10)
O2A N4A O1A 118.7(10)
O2A N4A C2A 135.2(12)
C2A N4A O1A 106.0(10)
O3A N5A O4A 114.2(11)
O3A N5A C3A 139.5(13)
C3A N5A O4A 106.2(9)
C4A N6A O4A 105.8(9)
O5A N7A O6A 116.6(9)
O5A N7A C5A 136.4(11)
C5A N7A O6A 107.0(8)
C6A N8A O6A 108.1(10)
N2A C1A C2A 134.1(10)
N3A C1A N2A 116.0(11)
N3A C1A C2A 109.7(10)
N4A C2A C1A 107.2(10)
N4A C2A C3A 120.7(11)
C3A C2A C1A 132.1(11)
N5A C3A C2A 124.9(11)
N5A C3A C4A 107.5(10)
C2A C3A C4A 127.1(11)
N6A C4A C3A 112.4(10)
N6A C4A C5A 123.9(9)
C5A C4A C3A 123.6(10)
N7A C5A C4A 121.3(9)
N7A C5A C6A 105.6(10)
C4A C5A C6A 133.0(10)
N1A C6A C5A 134.1(11)
N8A C6A N1A 113.6(10)
N8A C6A C5A 111.3(10)
N3B O1B N4B 109.7(11)
N6B O4B N5B 108.3(10)
N8B O6B N7B 106.5(9)
N2B N1B C6B 128.0(13)
N1B N2B C1B 127.0(12)
C1B N3B O1B 106.7(13)
O2B N4B O1B 120.7(14)
O2B N4B C2B 132.8(16)
C2B N4B O1B 106.5(13)
O3B N5B O4B 115.9(15)
O3B N5B C3B 137.0(17)
C3B N5B O4B 107.1(10)
C4B N6B O4B 105.7(11)
O5B N7B O6B 116.1(11)
O5B N7B C5B 136.0(13)
C5B N7B O6B 107.8(9)
C6B N8B O6B 108.7(11)
N2B C1B C2B 134.3(11)
N3B C1B N2B 113.7(13)
N3B C1B C2B 111.3(13)
N4B C2B C1B 105.4(12)
N4B C2B C3B 123.4(13)
C3B C2B C1B 131.1(12)
N5B C3B C2B 125.9(12)
N5B C3B C4B 106.1(11)
C2B C3B C4B 127.9(12)
N6B C4B C3B 112.6(10)
N6B C4B C5B 122.6(11)
C5B C4B C3B 124.6(10)
N7B C5B C4B 122.8(10)
N7B C5B C6B 104.2(11)
C4B C5B C6B 132.8(11)
N1B C6B C5B 134.1(13)
N8B C6B N1B 112.7(11)
N8B C6B C5B 112.7(11)

loop_
_geom_bond_atom_site_label_1
_geom_bond_atom_site_label_2
_geom_bond_distance
O1A N3A 1.370(17)
O1A N4A 1.462(15)
O2A N4A 1.197(14)
O3A N5A 1.186(15)
O4A N5A 1.472(14)
O4A N6A 1.401(14)
O5A N7A 1.197(12)
O6A N7A 1.445(12)
O6A N8A 1.354(12)
N1A N2A 1.225(14)
N1A C6A 1.424(14)
N2A C1A 1.386(15)
N3A C1A 1.339(15)
N4A C2A 1.359(16)
N5A C3A 1.318(16)
N6A C4A 1.307(14)
N7A C5A 1.344(13)
N8A C6A 1.301(16)
C1A C2A 1.452(16)
C2A C3A 1.407(16)
C3A C4A 1.427(14)
C4A C5A 1.422(15)
C5A C6A 1.424(14)
O1B N3B 1.36(2)
O1B N4B 1.46(2)
O2B N4B 1.209(19)
O3B N5B 1.165(17)
O4B N5B 1.449(17)
O4B N6B 1.388(15)
O5B N7B 1.204(13)
O6B N7B 1.465(14)
O6B N8B 1.338(14)
N1B N2B 1.235(18)
N1B C6B 1.399(17)
N2B C1B 1.375(17)
N3B C1B 1.337(17)
N4B C2B 1.362(17)
N5B C3B 1.335(18)
N6B C4B 1.317(16)
N7B C5B 1.344(14)
N8B C6B 1.295(18)
C1B C2B 1.449(18)
C2B C3B 1.391(17)
C3B C4B 1.421(16)
C4B C5B 1.408(16)
C5B C6B 1.415(15)

loop_
_twin_individual_id
_twin_individual_mass_fraction_refined
1 -0.6(11)
2 1.6(11)
